data_8105692
loop_
_publ_author_name
'Lu, Zhi-Qiang'

_publ_section_title
;
 Crystal structure of 2-(4-bromobenzyloxy)-6-chloropyridine, C12H9BrClNO
;
_journal_issue 3
_journal_name_full 'Zeitschrift f\"ur Kristallographie - New Crystal Structures'
_journal_page_first 345
_journal_page_last 346
_journal_paper_doi 10.1515/ncrs-2022-0026
_journal_volume 237
_journal_year 2022
_chemical_formula_moiety 'C12 H9 Br Cl N O'
_chemical_formula_sum 'C12 H9 Br Cl N O'
_chemical_formula_weight 298.56
_space_group_crystal_system monoclinic
_space_group_IT_number 14
_space_group_name_Hall '-P 2yn'
_space_group_name_H-M_alt 'P 1 21/n 1'
_atom_sites_solution_hydrogens geom
_atom_sites_solution_primary dual
_cell_angle_alpha 90
_cell_angle_beta 99.028(7)
_cell_angle_gamma 90
_cell_formula_units_Z 4
_cell_length_a 4.3665(3)
_cell_length_b 22.5576(17)
_cell_length_c 12.1286(10)
_cell_measurement_reflns_used 2232
_cell_measurement_temperature 293
_cell_measurement_theta_max 28.0910
_cell_measurement_theta_min 2.4710
_cell_volume 1179.84(16)
_computing_cell_refinement 'CrysAlisPro 1.171.40.84a (Rigaku OD, 2020)'
_computing_data_collection 'CrysAlisPro 1.171.40.84a (Rigaku OD, 2020)'
_computing_data_reduction 'CrysAlisPro 1.171.40.84a (Rigaku OD, 2020)'
_computing_molecular_graphics 'Olex2 1.5 (Dolomanov et al., 2009)'
_computing_publication_material 'Olex2 1.5 (Dolomanov et al., 2009)'
_computing_structure_refinement 'SHELXL 2014/7 (Sheldrick, 2015)'
_computing_structure_solution 'SHELXT 2014/5 (Sheldrick, 2014)'
_diffrn_ambient_temperature 293
_diffrn_detector 'Hybrid Pixel Array Detector'
_diffrn_detector_area_resol_mean 10.0000
_diffrn_detector_type HyPix
_diffrn_measured_fraction_theta_full 1.000
_diffrn_measured_fraction_theta_max 0.881
_diffrn_measurement_details
;
List of Runs (angles in degrees, time in seconds):

  # Type    Start    End  Width  t~exp~   \w     \q     \k     \f   Frames
--------------------------------------------------------------------------
  1  \w    -36.00   1.00   0.50    4.30    --   24.02 -19.00 -60.00   74
  2  \w     -7.00  35.00   0.50    4.30    --  -23.08 -99.00-180.00   84
  3  \w     28.00  53.00   0.50    4.30    --   24.02-119.00-157.00   50
  4  \w     55.00 106.00   0.50    4.30    --   24.02-178.00-150.00  102
  5  \w     63.00  88.00   0.50    4.30    --   24.02-156.00  45.00   50
  6  \w    -66.00  20.00   0.50    4.30    --   24.02 -37.00   0.00  172
  7  \w    -66.00  15.00   0.50    4.30    --   24.02 -37.00  90.00  162
  8  \w    -86.00 -61.00   0.50    4.30    --  -23.08-156.00  45.00   50
  9  \w    -58.00 -33.00   0.50    4.30    --  -23.08 156.00  83.00   50
 10  \w     55.00  80.00   0.50    4.30    --   24.02 156.00  83.00   50
;
_diffrn_measurement_device 'four-circle diffractometer'
_diffrn_measurement_device_type 'XtaLAB Synergy, Single source at offset/far, HyPix'
_diffrn_measurement_method '\w scans'
_diffrn_orient_matrix_type 'CrysAlisPro convention (1999,Acta A55,543-557)'
_diffrn_orient_matrix_UB_11 0.0286286000
_diffrn_orient_matrix_UB_12 -0.0133130000
_diffrn_orient_matrix_UB_13 0.0536493000
_diffrn_orient_matrix_UB_21 -0.0355503000
_diffrn_orient_matrix_UB_22 -0.0282078000
_diffrn_orient_matrix_UB_23 -0.0244836000
_diffrn_orient_matrix_UB_31 0.1579672000
_diffrn_orient_matrix_UB_32 -0.0039299000
_diffrn_orient_matrix_UB_33 -0.0055988000
_diffrn_radiation_monochromator mirror
_diffrn_radiation_probe x-ray
_diffrn_radiation_type 'Mo K\a'
_diffrn_radiation_wavelength 0.71073
_diffrn_reflns_av_R_equivalents 0.0586
_diffrn_reflns_av_unetI/netI 0.0802
_diffrn_reflns_Laue_measured_fraction_full 1.000
_diffrn_reflns_Laue_measured_fraction_max 0.881
_diffrn_reflns_limit_h_max 5
_diffrn_reflns_limit_h_min -5
_diffrn_reflns_limit_k_max 17
_diffrn_reflns_limit_k_min -29
_diffrn_reflns_limit_l_max 16
_diffrn_reflns_limit_l_min -15
_diffrn_reflns_number 8608
_diffrn_reflns_point_group_measured_fraction_full 1.000
_diffrn_reflns_point_group_measured_fraction_max 0.881
_diffrn_reflns_theta_full 25.242
_diffrn_reflns_theta_max 29.634
_diffrn_reflns_theta_min 1.925
_diffrn_source 'micro-focus sealed X-ray tube'
_diffrn_source_type 'PhotonJet (Mo) X-ray Source'
_exptl_absorpt_coefficient_mu 3.687
_exptl_absorpt_correction_T_max 1.00000
_exptl_absorpt_correction_T_min 0.32338
_exptl_absorpt_correction_type multi-scan
_exptl_absorpt_process_details
;
CrysAlisPro 1.171.40.84a (Rigaku Oxford Diffraction, 2020)
Empirical absorption correction using spherical harmonics,
implemented in SCALE3 ABSPACK scaling algorithm.
;
_exptl_crystal_colour colourless
_exptl_crystal_colour_primary colourless
_exptl_crystal_density_diffrn 1.681
_exptl_crystal_description block
_exptl_crystal_F_000 592
_exptl_crystal_size_max 0.28
_exptl_crystal_size_mid 0.27
_exptl_crystal_size_min 0.25
_refine_diff_density_max 0.516
_refine_diff_density_min -0.396
_refine_diff_density_rms 0.070
_refine_ls_extinction_coef .
_refine_ls_extinction_method none
_refine_ls_goodness_of_fit_ref 1.016
_refine_ls_hydrogen_treatment constr
_refine_ls_matrix_type full
_refine_ls_number_parameters 145
_refine_ls_number_reflns 2921
_refine_ls_number_restraints 0
_refine_ls_restrained_S_all 1.016
_refine_ls_R_factor_all 0.1288
_refine_ls_R_factor_gt 0.0595
_refine_ls_shift/su_max 0.001
_refine_ls_shift/su_mean 0.000
_refine_ls_structure_factor_coef Fsqd
_refine_ls_weighting_details 'w=1/[\s^2^(Fo^2^)+(0.0553P)^2^+0.2298P] where P=(Fo^2^+2Fc^2^)/3'
_refine_ls_weighting_scheme calc
_refine_ls_wR_factor_gt 0.1244
_refine_ls_wR_factor_ref 0.1451
_reflns_Friedel_coverage 0.000
_reflns_Friedel_fraction_full .
_reflns_Friedel_fraction_max .
_reflns_number_gt 1526
_reflns_number_total 2921
_reflns_threshold_expression 'I > 2\s(I)'
_cod_data_source_file suppl_j_ncrs-2022-0026_suppl.cif
_cod_data_source_block pei7
_cod_database_code 8105692
_chemical_oxdiff_formula CHON
_shelx_space_group_comment
;
The symmetry employed for this shelxl refinement is uniquely defined
by the following loop, which should always be used as a source of
symmetry information in preference to the above space-group names.
They are only intended as comments.
;
_olex2_refinement_description
;
1. Fixed Uiso
 At 1.2 times of:
  All C(H) groups, All C(H,H) groups
2.a Secondary CH2 refined with riding coordinates:
 C6(H6A,H6B)
2.b Aromatic/amide H refined with riding coordinates:
 C2(H2), C3(H3), C4(H4), C8(H8), C9(H9), C11(H11), C12(H12)
;

loop_
_space_group_symop_operation_xyz
'x, y, z'
'-x+1/2, y+1/2, -z+1/2'
'-x, -y, -z'
'x-1/2, -y-1/2, z-1/2'

loop_
_atom_site_label
_atom_site_type_symbol
_atom_site_fract_x
_atom_site_fract_y
_atom_site_fract_z
_atom_site_U_iso_or_equiv
_atom_site_adp_type
_atom_site_occupancy
_atom_site_site_symmetry_order
_atom_site_calc_flag
_atom_site_refinement_flags_posn
_atom_site_refinement_flags_adp
_atom_site_refinement_flags_occupancy
_atom_site_disorder_assembly
_atom_site_disorder_group
Br1 Br -0.32031(11) 0.55891(2) 0.14854(5) 0.0803(3) Uani 1 1 d . . . . .
Cl1 Cl 1.2510(3) 0.18517(5) 0.45230(12) 0.0791(4) Uani 1 1 d . . . . .
O1 O 0.6109(7) 0.36343(13) 0.4736(2) 0.0671(8) Uani 1 1 d . . . . .
N1 N 0.9196(8) 0.28001(16) 0.4700(3) 0.0583(9) Uani 1 1 d . . . . .
C1 C 0.8132(10) 0.3236(2) 0.5270(4) 0.0588(11) Uani 1 1 d . . . . .
C2 C 0.8987(11) 0.3315(2) 0.6426(4) 0.0701(13) Uani 1 1 d . . . . .
H2 H 0.8183 0.3625 0.6799 0.084 Uiso 1 1 calc R U . . .
C3 C 1.1051(11) 0.2919(3) 0.6984(4) 0.0773(14) Uani 1 1 d . . . . .
H3 H 1.1686 0.2957 0.7749 0.093 Uiso 1 1 calc R U . . .
C4 C 1.2188(10) 0.2460(2) 0.6404(4) 0.0698(13) Uani 1 1 d . . . . .
H4 H 1.3595 0.2186 0.6762 0.084 Uiso 1 1 calc R U . . .
C5 C 1.1153(10) 0.2430(2) 0.5290(4) 0.0605(11) Uani 1 1 d . . . . .
C6 C 0.5219(10) 0.35531(19) 0.3559(3) 0.0587(11) Uani 1 1 d . . . . .
H6A H 0.4156 0.3177 0.3414 0.070 Uiso 1 1 calc R U . . .
H6B H 0.7048 0.3549 0.3197 0.070 Uiso 1 1 calc R U . . .
C7 C 0.3116(9) 0.40504(18) 0.3099(4) 0.0551(10) Uani 1 1 d . . . . .
C8 C 0.2212(10) 0.4505(2) 0.3749(4) 0.0654(12) Uani 1 1 d . . . . .
H8 H 0.2889 0.4504 0.4515 0.079 Uiso 1 1 calc R U . . .
C9 C 0.0346(10) 0.4956(2) 0.3284(4) 0.0701(13) Uani 1 1 d . . . . .
H9 H -0.0206 0.5261 0.3729 0.084 Uiso 1 1 calc R U . . .
C10 C -0.0711(9) 0.49553(18) 0.2153(4) 0.0606(11) Uani 1 1 d . . . . .
C11 C 0.0116(10) 0.45080(19) 0.1480(4) 0.0641(12) Uani 1 1 d . . . . .
H11 H -0.0602 0.4508 0.0717 0.077 Uiso 1 1 calc R U . . .
C12 C 0.2030(10) 0.4062(2) 0.1966(4) 0.0636(11) Uani 1 1 d . . . . .
H12 H 0.2606 0.3760 0.1517 0.076 Uiso 1 1 calc R U . . .

loop_
_atom_site_aniso_label
_atom_site_aniso_U_11
_atom_site_aniso_U_22
_atom_site_aniso_U_33
_atom_site_aniso_U_23
_atom_site_aniso_U_13
_atom_site_aniso_U_12
Br1 0.0781(4) 0.0675(4) 0.0938(5) 0.0030(3) 0.0086(3) 0.0048(2)
Cl1 0.0878(9) 0.0681(8) 0.0790(9) 0.0004(7) 0.0058(6) -0.0003(6)
O1 0.080(2) 0.0675(19) 0.0526(19) -0.0002(16) 0.0075(15) 0.0029(16)
N1 0.064(2) 0.059(2) 0.052(2) 0.0043(19) 0.0081(17) -0.0133(18)
C1 0.063(3) 0.062(3) 0.052(3) 0.000(2) 0.011(2) -0.018(2)
C2 0.082(3) 0.078(3) 0.051(3) -0.009(3) 0.011(2) -0.016(3)
C3 0.085(3) 0.098(4) 0.047(3) 0.007(3) 0.004(2) -0.020(3)
C4 0.071(3) 0.078(3) 0.058(3) 0.011(3) 0.003(2) -0.011(2)
C5 0.063(3) 0.058(3) 0.061(3) 0.006(2) 0.009(2) -0.017(2)
C6 0.066(3) 0.065(3) 0.046(3) 0.000(2) 0.0101(19) -0.009(2)
C7 0.057(2) 0.054(2) 0.056(3) -0.002(2) 0.014(2) -0.0134(19)
C8 0.076(3) 0.073(3) 0.049(3) -0.003(2) 0.014(2) -0.006(2)
C9 0.079(3) 0.068(3) 0.069(3) -0.011(3) 0.027(3) 0.000(3)
C10 0.060(3) 0.053(3) 0.071(3) -0.005(2) 0.015(2) -0.0086(19)
C11 0.070(3) 0.059(3) 0.061(3) 0.003(2) 0.006(2) -0.007(2)
C12 0.073(3) 0.059(3) 0.059(3) -0.011(2) 0.012(2) -0.009(2)

loop_
_atom_type_symbol
_atom_type_description
_atom_type_scat_dispersion_real
_atom_type_scat_dispersion_imag
_atom_type_scat_source
C C 0.0033 0.0016 'International Tables Vol C Tables 4.2.6.8 and 6.1.1.4'
H H 0.0000 0.0000 'International Tables Vol C Tables 4.2.6.8 and 6.1.1.4'
Br Br -0.2901 2.4595 'International Tables Vol C Tables 4.2.6.8 and 6.1.1.4'
Cl Cl 0.1484 0.1585 'International Tables Vol C Tables 4.2.6.8 and 6.1.1.4'
N N 0.0061 0.0033 'International Tables Vol C Tables 4.2.6.8 and 6.1.1.4'
O O 0.0106 0.0060 'International Tables Vol C Tables 4.2.6.8 and 6.1.1.4'

loop_
_geom_angle_atom_site_label_1
_geom_angle_atom_site_label_2
_geom_angle_atom_site_label_3
_geom_angle
_geom_angle_site_symmetry_1
_geom_angle_site_symmetry_3
C1 O1 C6 116.6(3) . .
C5 N1 C1 115.8(4) . .
O1 C1 C2 116.5(4) . .
N1 C1 O1 119.9(4) . .
N1 C1 C2 123.6(4) . .
C1 C2 H2 121.3 . .
C3 C2 C1 117.5(5) . .
C3 C2 H2 121.3 . .
C2 C3 H3 120.1 . .
C2 C3 C4 119.8(5) . .
C4 C3 H3 120.1 . .
C3 C4 H4 121.5 . .
C5 C4 C3 116.9(5) . .
C5 C4 H4 121.5 . .
N1 C5 Cl1 115.2(4) . .
N1 C5 C4 126.4(5) . .
C4 C5 Cl1 118.5(4) . .
O1 C6 H6A 109.8 . .
O1 C6 H6B 109.8 . .
O1 C6 C7 109.2(3) . .
H6A C6 H6B 108.3 . .
C7 C6 H6A 109.8 . .
C7 C6 H6B 109.8 . .
C8 C7 C6 123.6(4) . .
C12 C7 C6 118.5(4) . .
C12 C7 C8 117.8(4) . .
C7 C8 H8 119.4 . .
C9 C8 C7 121.3(4) . .
C9 C8 H8 119.4 . .
C8 C9 H9 120.2 . .
C8 C9 C10 119.7(4) . .
C10 C9 H9 120.2 . .
C9 C10 Br1 120.3(3) . .
C9 C10 C11 120.8(4) . .
C11 C10 Br1 118.9(4) . .
C10 C11 H11 120.7 . .
C12 C11 C10 118.5(4) . .
C12 C11 H11 120.7 . .
C7 C12 H12 119.1 . .
C11 C12 C7 121.9(4) . .
C11 C12 H12 119.1 . .

loop_
_geom_bond_atom_site_label_1
_geom_bond_atom_site_label_2
_geom_bond_distance
_geom_bond_site_symmetry_2
Br1 C10 1.899(5) .
Cl1 C5 1.758(5) .
O1 C1 1.351(5) .
O1 C6 1.431(5) .
N1 C1 1.328(5) .
N1 C5 1.322(5) .
C1 C2 1.405(6) .
C2 H2 0.9300 .
C2 C3 1.371(7) .
C3 H3 0.9300 .
C3 C4 1.386(7) .
C4 H4 0.9300 .
C4 C5 1.358(6) .
C6 H6A 0.9700 .
C6 H6B 0.9700 .
C6 C7 1.501(6) .
C7 C8 1.388(6) .
C7 C12 1.383(6) .
C8 H8 0.9300 .
C8 C9 1.368(6) .
C9 H9 0.9300 .
C9 C10 1.377(6) .
C10 C11 1.381(6) .
C11 H11 0.9300 .
C11 C12 1.380(6) .
C12 H12 0.9300 .

loop_
_geom_torsion_atom_site_label_1
_geom_torsion_atom_site_label_2
_geom_torsion_atom_site_label_3
_geom_torsion_atom_site_label_4
_geom_torsion
_geom_torsion_site_symmetry_1
_geom_torsion_site_symmetry_2
_geom_torsion_site_symmetry_3
_geom_torsion_site_symmetry_4
Br1 C10 C11 C12 177.4(3) . . . .
O1 C1 C2 C3 -179.6(4) . . . .
O1 C6 C7 C8 -0.6(5) . . . .
O1 C6 C7 C12 178.8(3) . . . .
N1 C1 C2 C3 0.5(6) . . . .
C1 O1 C6 C7 -177.0(3) . . . .
C1 N1 C5 Cl1 179.5(3) . . . .
C1 N1 C5 C4 -1.0(6) . . . .
C1 C2 C3 C4 -0.5(7) . . . .
C2 C3 C4 C5 -0.2(7) . . . .
C3 C4 C5 Cl1 -179.5(3) . . . .
C3 C4 C5 N1 1.0(7) . . . .
C5 N1 C1 O1 -179.7(3) . . . .
C5 N1 C1 C2 0.2(6) . . . .
C6 O1 C1 N1 0.2(5) . . . .
C6 O1 C1 C2 -179.6(3) . . . .
C6 C7 C8 C9 178.5(4) . . . .
C6 C7 C12 C11 -179.3(4) . . . .
C7 C8 C9 C10 1.2(7) . . . .
C8 C7 C12 C11 0.2(6) . . . .
C8 C9 C10 Br1 -178.1(3) . . . .
C8 C9 C10 C11 -0.6(6) . . . .
C9 C10 C11 C12 -0.1(6) . . . .
C10 C11 C12 C7 0.3(6) . . . .
C12 C7 C8 C9 -1.0(6) . . . .
